data_7117555
loop_
_publ_author_name
'Iglesias, Manuel'
'Iturmendi, Amaia'
'Sanz Miguel, Pablo J.'
'Polo, Victor'
'P\'erez-Torrente, Jes\'us J'
'Oro, Luis A.'

_publ_section_title
;
 Tuning PCP-Ir complexes: the impact of an N-heterocyclic olefin.
;
_journal_issue 62
_journal_name_full 'Chemical communications (Cambridge, England)'
_journal_page_first 12431
_journal_page_last 12434
_journal_paper_doi 10.1039/c5cc04287a
_journal_volume 51
_journal_year 2015
_chemical_formula_moiety '2(C32 H33 N2 P2), 2(Cl), H2 O'
_chemical_formula_sum 'C64 H68 Cl2 N4 O P4'
_chemical_formula_weight 1104
_chemical_name_systematic
;
 ?
;
_space_group_IT_number 14
_symmetry_cell_setting monoclinic
_symmetry_space_group_name_Hall '-P 2ybc'
_symmetry_space_group_name_H-M 'P 1 21/c 1'
_atom_sites_solution_hydrogens geom
_atom_sites_solution_primary direct
_atom_sites_solution_secondary difmap
_audit_creation_date 2013-09-11T19:05:55-00:00
_audit_creation_method 'WinGX routine CIF_UPDATE'
_audit_update_record
;
2015-05-25 deposited with the CCDC.
2015-06-24 downloaded from the CCDC.
;
_cell_angle_alpha 90
_cell_angle_beta 97.149(2)
_cell_angle_gamma 90
_cell_formula_units_Z 2
_cell_length_a 6.5150(5)
_cell_length_b 27.407(2)
_cell_length_c 16.8094(14)
_cell_measurement_reflns_used 9983
_cell_measurement_temperature 298(2)
_cell_measurement_theta_max 28.26
_cell_measurement_theta_min 2.44
_cell_volume 2978.1(4)
_computing_cell_refinement 'Bruker SAINT'
_computing_data_collection 'Bruker APEX2'
_computing_data_reduction 'Bruker SAINT'
_computing_molecular_graphics 'Bruker SHELXTL'
_computing_publication_material 'Bruker SHELXTL'
_computing_structure_refinement 'SHELXL-97 (Sheldrick, 2008)'
_computing_structure_solution 'SHELXS-97 (Sheldrick, 2008)'
_diffrn_ambient_temperature 298(2)
_diffrn_measured_fraction_theta_full 1
_diffrn_measured_fraction_theta_max 0.997
_diffrn_measurement_device_type 'Bruker APEX-II CCD'
_diffrn_measurement_method '\f and \w scans'
_diffrn_radiation_monochromator graphite
_diffrn_radiation_type MoK\a
_diffrn_radiation_wavelength 0.71073
_diffrn_reflns_av_R_equivalents 0.0466
_diffrn_reflns_av_unetI/netI 0.0387
_diffrn_reflns_limit_h_max 8
_diffrn_reflns_limit_h_min -8
_diffrn_reflns_limit_k_max 36
_diffrn_reflns_limit_k_min -36
_diffrn_reflns_limit_l_max 22
_diffrn_reflns_limit_l_min -22
_diffrn_reflns_number 40896
_diffrn_reflns_theta_full 25
_diffrn_reflns_theta_max 28.28
_diffrn_reflns_theta_min 1.43
_exptl_absorpt_coefficient_mu 0.261
_exptl_absorpt_correction_T_max 0.949
_exptl_absorpt_correction_T_min 0.825
_exptl_absorpt_correction_type multi-scan
_exptl_absorpt_process_details sadabs
_exptl_crystal_colour colorless
_exptl_crystal_density_diffrn 1.231
_exptl_crystal_density_method 'not measured'
_exptl_crystal_description prisms
_exptl_crystal_F_000 1164
_exptl_crystal_size_max 0.35
_exptl_crystal_size_mid 0.25
_exptl_crystal_size_min 0.2
_refine_diff_density_max 0.524
_refine_diff_density_min -0.263
_refine_diff_density_rms 0.043
_refine_ls_extinction_method none
_refine_ls_goodness_of_fit_ref 1.002
_refine_ls_hydrogen_treatment constr
_refine_ls_matrix_type full
_refine_ls_number_parameters 345
_refine_ls_number_reflns 7372
_refine_ls_number_restraints 0
_refine_ls_restrained_S_all 1.002
_refine_ls_R_factor_all 0.094
_refine_ls_R_factor_gt 0.0543
_refine_ls_shift/su_max 0
_refine_ls_shift/su_mean 0
_refine_ls_structure_factor_coef Fsqd
_refine_ls_weighting_details 'calc w=1/[\s^2^(Fo^2^)+(0.0793P)^2^+1.0304P] where P=(Fo^2^+2Fc^2^)/3'
_refine_ls_weighting_scheme calc
_refine_ls_wR_factor_gt 0.1453
_refine_ls_wR_factor_ref 0.1679
_reflns_number_gt 4665
_reflns_number_total 7372
_reflns_threshold_expression >2sigma(I)
_cod_data_source_file c5cc04287a2.cif
_cod_data_source_block 1
_cod_original_sg_symbol_H-M P21/c
_cod_database_code 7117555

loop_
_symmetry_equiv_pos_as_xyz
'x, y, z'
'-x, y+1/2, -z+1/2'
'-x, -y, -z'
'x, -y-1/2, z-1/2'

loop_
_atom_site_label
_atom_site_type_symbol
_atom_site_fract_x
_atom_site_fract_y
_atom_site_fract_z
_atom_site_U_iso_or_equiv
_atom_site_adp_type
_atom_site_occupancy
_atom_site_symmetry_multiplicity
_atom_site_calc_flag
_atom_site_refinement_flags
P1 P 0.79480(11) 0.10395(2) 0.34231(4) 0.05359(19) Uani 1 1 d .
P2 P 0.31805(10) 0.32410(2) 0.49441(3) 0.04939(18) Uani 1 1 d .
N1 N 0.6398(3) 0.21155(7) 0.37057(11) 0.0465(4) Uani 1 1 d .
C2 C 0.5201(3) 0.21155(8) 0.42932(13) 0.0442(5) Uani 1 1 d .
N3 N 0.6235(3) 0.23422(7) 0.49211(11) 0.0460(4) Uani 1 1 d .
C4 C 0.8127(4) 0.24935(9) 0.47196(16) 0.0536(6) Uani 1 1 d .
H4 H 0.9149 0.266 0.5049 0.064 Uiso 1 1 calc R
C5 C 0.8209(4) 0.23558(9) 0.39602(15) 0.0536(6) Uani 1 1 d .
H5 H 0.9293 0.2412 0.3661 0.064 Uiso 1 1 calc R
C6 C 0.3124(4) 0.18975(10) 0.42524(18) 0.0618(7) Uani 1 1 d .
H601 H 0.2487 0.1894 0.3706 0.093 Uiso 1 1 calc R
H602 H 0.2293 0.2087 0.4572 0.093 Uiso 1 1 calc R
H603 H 0.3238 0.1569 0.4453 0.093 Uiso 1 1 calc R
C11 C 0.5884(4) 0.19167(9) 0.28876(13) 0.0556(6) Uani 1 1 d .
H111 H 0.6922 0.2026 0.2561 0.067 Uiso 1 1 calc R
H112 H 0.4565 0.2051 0.2657 0.067 Uiso 1 1 calc R
C12 C 0.5757(4) 0.13627(10) 0.28439(14) 0.0579(6) Uani 1 1 d .
H121 H 0.5682 0.1265 0.2287 0.069 Uiso 1 1 calc R
H122 H 0.4485 0.1259 0.3038 0.069 Uiso 1 1 calc R
C21 C 0.5496(4) 0.24534(9) 0.56958(13) 0.0545(6) Uani 1 1 d .
H211 H 0.6549 0.236 0.6128 0.065 Uiso 1 1 calc R
H212 H 0.4266 0.2262 0.5746 0.065 Uiso 1 1 calc R
C22 C 0.4998(4) 0.29904(9) 0.57766(13) 0.0539(6) Uani 1 1 d .
H221 H 0.6278 0.3175 0.5813 0.065 Uiso 1 1 calc R
H222 H 0.4413 0.3038 0.6274 0.065 Uiso 1 1 calc R
C31 C 0.6931(5) 0.09493(10) 0.43801(15) 0.0648(7) Uani 1 1 d .
C32 C 0.7895(6) 0.11942(13) 0.50444(16) 0.0873(11) Uani 1 1 d .
H32 H 0.9082 0.1376 0.5003 0.105 Uiso 1 1 calc R
C33 C 0.7104(11) 0.1170(2) 0.5770(2) 0.136(2) Uani 1 1 d .
H33 H 0.7736 0.1345 0.6208 0.163 Uiso 1 1 calc R
C34 C 0.5427(13) 0.0897(2) 0.5845(3) 0.160(3) Uani 1 1 d .
H34 H 0.4915 0.0881 0.6337 0.193 Uiso 1 1 calc R
C35 C 0.4452(10) 0.06369(17) 0.5195(3) 0.141(2) Uani 1 1 d .
H35 H 0.3301 0.0445 0.5251 0.17 Uiso 1 1 calc R
C36 C 0.5218(7) 0.06671(13) 0.4461(2) 0.0958(12) Uani 1 1 d .
H36 H 0.457 0.0496 0.4022 0.115 Uiso 1 1 calc R
C41 C 0.7684(4) 0.04201(9) 0.30017(15) 0.0559(6) Uani 1 1 d .
C42 C 0.6114(6) 0.02528(12) 0.2456(2) 0.0810(9) Uani 1 1 d .
H42 H 0.5015 0.0458 0.228 0.097 Uiso 1 1 calc R
C43 C 0.6135(7) -0.02191(14) 0.2160(2) 0.0961(11) Uani 1 1 d .
H43 H 0.5048 -0.0325 0.1789 0.115 Uiso 1 1 calc R
C44 C 0.7701(8) -0.05260(12) 0.2400(3) 0.0947(12) Uani 1 1 d .
H44 H 0.7705 -0.0842 0.2198 0.114 Uiso 1 1 calc R
C45 C 0.9263(8) -0.03682(13) 0.2938(3) 0.1068(13) Uani 1 1 d .
H45 H 1.0349 -0.0578 0.3111 0.128 Uiso 1 1 calc R
C46 C 0.9272(6) 0.01029(12) 0.3237(2) 0.0851(9) Uani 1 1 d .
H46 H 1.0373 0.0206 0.3604 0.102 Uiso 1 1 calc R
C51 C 0.2566(4) 0.38229(10) 0.53977(14) 0.0549(6) Uani 1 1 d .
C52 C 0.2938(5) 0.42779(11) 0.50876(18) 0.0695(8) Uani 1 1 d .
H52 H 0.3647 0.4301 0.4642 0.083 Uiso 1 1 calc R
C53 C 0.2266(6) 0.47019(12) 0.5434(2) 0.0907(11) Uani 1 1 d .
H53 H 0.2543 0.5005 0.5222 0.109 Uiso 1 1 calc R
C54 C 0.1209(7) 0.46733(16) 0.6078(3) 0.1032(13) Uani 1 1 d .
H54 H 0.0751 0.4956 0.6307 0.124 Uiso 1 1 calc R
C55 C 0.0817(6) 0.42238(16) 0.6393(2) 0.0977(12) Uani 1 1 d .
H55 H 0.0097 0.4205 0.6836 0.117 Uiso 1 1 calc R
C56 C 0.1479(5) 0.37982(13) 0.60582(17) 0.0716(8) Uani 1 1 d .
H56 H 0.1197 0.3497 0.6275 0.086 Uiso 1 1 calc R
C61 C 0.4909(4) 0.34108(8) 0.42083(13) 0.0476(5) Uani 1 1 d .
C62 C 0.4404(4) 0.32345(9) 0.34307(14) 0.0555(6) Uani 1 1 d .
H62 H 0.3169 0.3067 0.3296 0.067 Uiso 1 1 calc R
C63 C 0.5731(6) 0.33075(11) 0.28569(15) 0.0730(8) Uani 1 1 d .
H63 H 0.5396 0.3183 0.2343 0.088 Uiso 1 1 calc R
C64 C 0.7522(6) 0.35609(13) 0.30453(18) 0.0807(9) Uani 1 1 d .
H64 H 0.8411 0.3606 0.2659 0.097 Uiso 1 1 calc R
C65 C 0.8027(5) 0.37501(12) 0.37984(19) 0.0721(8) Uani 1 1 d .
H65 H 0.9234 0.393 0.3919 0.086 Uiso 1 1 calc R
C66 C 0.6734(4) 0.36721(10) 0.43799(16) 0.0598(6) Uani 1 1 d .
H66 H 0.7094 0.3797 0.4893 0.072 Uiso 1 1 calc R
Cl1 Cl 0.06121(13) 0.25862(4) 0.70264(5) 0.0915(3) Uani 1 1 d .
O1W O 0.1356(12) 0.1688(3) 0.6261(5) 0.154(3) Uani 0.5 1 d P

loop_
_atom_site_aniso_label
_atom_site_aniso_U_11
_atom_site_aniso_U_22
_atom_site_aniso_U_33
_atom_site_aniso_U_23
_atom_site_aniso_U_13
_atom_site_aniso_U_12
P1 0.0625(4) 0.0510(4) 0.0478(3) 0.0003(3) 0.0090(3) 0.0046(3)
P2 0.0512(4) 0.0565(4) 0.0406(3) -0.0020(3) 0.0064(2) 0.0021(3)
N1 0.0495(11) 0.0465(10) 0.0438(10) 0.0021(8) 0.0071(8) 0.0084(9)
C2 0.0415(12) 0.0434(12) 0.0473(12) 0.0020(9) 0.0046(9) 0.0053(10)
N3 0.0453(11) 0.0489(11) 0.0440(10) 0.0012(8) 0.0064(8) 0.0041(9)
C4 0.0399(13) 0.0562(14) 0.0642(15) -0.0023(11) 0.0047(11) -0.0012(11)
C5 0.0428(14) 0.0557(14) 0.0638(15) 0.0057(11) 0.0125(11) 0.0042(11)
C6 0.0429(14) 0.0655(17) 0.0774(18) -0.0064(13) 0.0086(12) -0.0012(12)
C11 0.0677(17) 0.0580(14) 0.0407(11) 0.0040(10) 0.0043(11) 0.0119(13)
C12 0.0707(17) 0.0606(15) 0.0419(12) -0.0040(11) 0.0046(11) 0.0065(13)
C21 0.0633(16) 0.0620(15) 0.0386(11) 0.0047(10) 0.0082(11) 0.0036(12)
C22 0.0646(16) 0.0622(15) 0.0352(11) -0.0027(10) 0.0077(10) 0.0071(12)
C31 0.092(2) 0.0564(15) 0.0474(13) 0.0062(11) 0.0150(13) 0.0186(15)
C32 0.126(3) 0.086(2) 0.0465(15) 0.0034(14) -0.0024(16) 0.042(2)
C33 0.235(6) 0.128(4) 0.0441(18) 0.014(2) 0.018(3) 0.089(4)
C34 0.279(8) 0.136(5) 0.088(3) 0.054(3) 0.105(5) 0.096(5)
C35 0.212(6) 0.097(3) 0.139(4) 0.036(3) 0.117(4) 0.025(3)
C36 0.134(3) 0.073(2) 0.093(2) 0.0081(17) 0.061(2) 0.007(2)
C41 0.0668(17) 0.0520(14) 0.0522(13) 0.0003(11) 0.0199(12) 0.0042(13)
C42 0.088(2) 0.0682(19) 0.084(2) -0.0194(16) 0.0030(18) 0.0080(17)
C43 0.117(3) 0.078(2) 0.094(2) -0.030(2) 0.016(2) -0.011(2)
C44 0.135(4) 0.0512(18) 0.104(3) -0.0098(18) 0.041(3) 0.001(2)
C45 0.131(4) 0.061(2) 0.127(3) -0.001(2) 0.006(3) 0.030(2)
C46 0.097(3) 0.0621(18) 0.093(2) -0.0004(16) 0.0025(19) 0.0153(18)
C51 0.0526(15) 0.0628(15) 0.0486(13) -0.0060(11) 0.0036(11) 0.0114(12)
C52 0.076(2) 0.0656(18) 0.0660(17) -0.0021(13) 0.0068(14) 0.0138(15)
C53 0.107(3) 0.0625(19) 0.100(3) -0.0104(17) 0.000(2) 0.0223(19)
C54 0.116(3) 0.093(3) 0.100(3) -0.028(2) 0.011(2) 0.044(2)
C55 0.099(3) 0.118(3) 0.080(2) -0.020(2) 0.028(2) 0.040(2)
C56 0.0678(19) 0.086(2) 0.0640(16) -0.0054(14) 0.0205(14) 0.0169(16)
C61 0.0551(14) 0.0469(12) 0.0411(11) 0.0032(9) 0.0075(10) 0.0060(11)
C62 0.0702(17) 0.0529(14) 0.0424(12) 0.0027(10) 0.0033(11) 0.0022(12)
C63 0.108(3) 0.0738(19) 0.0382(12) 0.0023(12) 0.0143(14) 0.0054(18)
C64 0.093(2) 0.092(2) 0.0621(18) 0.0213(16) 0.0295(17) 0.002(2)
C65 0.0617(18) 0.079(2) 0.077(2) 0.0171(15) 0.0116(15) -0.0057(15)
C66 0.0656(17) 0.0629(16) 0.0498(13) 0.0028(11) 0.0021(12) -0.0004(13)
Cl1 0.0660(5) 0.1218(7) 0.0869(6) 0.0266(5) 0.0100(4) -0.0017(5)
O1W 0.158(6) 0.137(6) 0.162(6) -0.034(5) -0.004(5) -0.005(5)

loop_
_atom_type_symbol
_atom_type_description
_atom_type_scat_dispersion_real
_atom_type_scat_dispersion_imag
_atom_type_scat_source
C C 0.0033 0.0016 'International Tables Vol C Tables 4.2.6.8 and 6.1.1.4'
H H 0 0 'International Tables Vol C Tables 4.2.6.8 and 6.1.1.4'
N N 0.0061 0.0033 'International Tables Vol C Tables 4.2.6.8 and 6.1.1.4'
O O 0.0106 0.006 'International Tables Vol C Tables 4.2.6.8 and 6.1.1.4'
Cl Cl 0.1484 0.1585 'International Tables Vol C Tables 4.2.6.8 and 6.1.1.4'
P P 0.1023 0.0942 'International Tables Vol C Tables 4.2.6.8 and 6.1.1.4'

loop_
_geom_angle_atom_site_label_1
_geom_angle_atom_site_label_2
_geom_angle_atom_site_label_3
_geom_angle
C31 P1 C41 100.78(12)
C31 P1 C12 100.79(13)
C41 P1 C12 102.13(12)
C51 P2 C61 104.11(12)
C51 P2 C22 99.25(11)
C61 P2 C22 102.44(11)
C2 N1 C5 109.20(19)
C2 N1 C11 127.2(2)
C5 N1 C11 123.6(2)
N1 C2 N3 107.6(2)
N1 C2 C6 125.8(2)
N3 C2 C6 126.6(2)
C2 N3 C4 108.90(19)
C2 N3 C21 127.4(2)
C4 N3 C21 123.6(2)
C5 C4 N3 107.0(2)
C5 C4 H4 126.5
N3 C4 H4 126.5
C4 C5 N1 107.3(2)
C4 C5 H5 126.3
N1 C5 H5 126.3
C2 C6 H601 109.5
C2 C6 H602 109.5
H601 C6 H602 109.5
C2 C6 H603 109.5
H601 C6 H603 109.5
H602 C6 H603 109.5
N1 C11 C12 114.65(19)
N1 C11 H111 108.6
C12 C11 H111 108.6
N1 C11 H112 108.6
C12 C11 H112 108.6
H111 C11 H112 107.6
C11 C12 P1 114.75(19)
C11 C12 H121 108.6
P1 C12 H121 108.6
C11 C12 H122 108.6
P1 C12 H122 108.6
H121 C12 H122 107.6
N3 C21 C22 112.10(19)
N3 C21 H211 109.2
C22 C21 H211 109.2
N3 C21 H212 109.2
C22 C21 H212 109.2
H211 C21 H212 107.9
C21 C22 P2 114.61(17)
C21 C22 H221 108.6
P2 C22 H221 108.6
C21 C22 H222 108.6
P2 C22 H222 108.6
H221 C22 H222 107.6
C36 C31 C32 118.9(3)
C36 C31 P1 123.3(2)
C32 C31 P1 117.8(3)
C33 C32 C31 120.4(5)
C33 C32 H32 119.8
C31 C32 H32 119.8
C34 C33 C32 120.4(5)
C34 C33 H33 119.8
C32 C33 H33 119.8
C33 C34 C35 120.6(4)
C33 C34 H34 119.7
C35 C34 H34 119.7
C34 C35 C36 119.2(5)
C34 C35 H35 120.4
C36 C35 H35 120.4
C31 C36 C35 120.4(4)
C31 C36 H36 119.8
C35 C36 H36 119.8
C42 C41 C46 117.1(3)
C42 C41 P1 126.5(2)
C46 C41 P1 116.3(2)
C41 C42 C43 120.9(3)
C41 C42 H42 119.5
C43 C42 H42 119.5
C44 C43 C42 121.1(4)
C44 C43 H43 119.4
C42 C43 H43 119.4
C43 C44 C45 118.9(3)
C43 C44 H44 120.6
C45 C44 H44 120.6
C44 C45 C46 120.8(4)
C44 C45 H45 119.6
C46 C45 H45 119.6
C41 C46 C45 121.1(4)
C41 C46 H46 119.4
C45 C46 H46 119.4
C52 C51 C56 118.3(3)
C52 C51 P2 124.7(2)
C56 C51 P2 116.7(2)
C51 C52 C53 121.0(3)
C51 C52 H52 119.5
C53 C52 H52 119.5
C54 C53 C52 120.1(4)
C54 C53 H53 119.9
C52 C53 H53 119.9
C53 C54 C55 119.7(3)
C53 C54 H54 120.2
C55 C54 H54 120.2
C54 C55 C56 121.0(3)
C54 C55 H55 119.5
C56 C55 H55 119.5
C55 C56 C51 119.9(3)
C55 C56 H56 120.1
C51 C56 H56 120.1
C66 C61 C62 118.0(2)
C66 C61 P2 124.98(18)
C62 C61 P2 116.83(19)
C63 C62 C61 120.5(3)
C63 C62 H62 119.8
C61 C62 H62 119.8
C64 C63 C62 120.1(3)
C64 C63 H63 119.9
C62 C63 H63 119.9
C63 C64 C65 120.6(3)
C63 C64 H64 119.7
C65 C64 H64 119.7
C64 C65 C66 119.8(3)
C64 C65 H65 120.1
C66 C65 H65 120.1
C65 C66 C61 120.9(3)
C65 C66 H66 119.5
C61 C66 H66 119.5

loop_
_geom_bond_atom_site_label_1
_geom_bond_atom_site_label_2
_geom_bond_distance
P1 C31 1.831(3)
P1 C41 1.839(3)
P1 C12 1.850(3)
P2 C51 1.833(3)
P2 C61 1.834(2)
P2 C22 1.849(2)
N1 C2 1.332(3)
N1 C5 1.373(3)
N1 C11 1.478(3)
C2 N3 1.333(3)
C2 C6 1.473(3)
N3 C4 1.382(3)
N3 C21 1.475(3)
C4 C5 1.339(3)
C4 H4 0.93
C5 H5 0.93
C6 H601 0.96
C6 H602 0.96
C6 H603 0.96
C11 C12 1.522(4)
C11 H111 0.97
C11 H112 0.97
C12 H121 0.97
C12 H122 0.97
C21 C22 1.517(4)
C21 H211 0.97
C21 H212 0.97
C22 H221 0.97
C22 H222 0.97
C31 C36 1.379(5)
C31 C32 1.385(4)
C32 C33 1.383(6)
C32 H32 0.93
C33 C34 1.344(9)
C33 H33 0.93
C34 C35 1.390(9)
C34 H34 0.93
C35 C36 1.390(5)
C35 H35 0.93
C36 H36 0.93
C41 C42 1.366(4)
C41 C46 1.371(4)
C42 C43 1.386(4)
C42 H42 0.93
C43 C44 1.345(5)
C43 H43 0.93
C44 C45 1.345(6)
C44 H44 0.93
C45 C46 1.386(5)
C45 H45 0.93
C46 H46 0.93
C51 C52 1.384(4)
C51 C56 1.391(4)
C52 C53 1.394(4)
C52 H52 0.93
C53 C54 1.357(5)
C53 H53 0.93
C54 C55 1.377(6)
C54 H54 0.93
C55 C56 1.387(4)
C55 H55 0.93
C56 H56 0.93
C61 C66 1.387(4)
C61 C62 1.394(3)
C62 C63 1.387(4)
C62 H62 0.93
C63 C64 1.361(5)
C63 H63 0.93
C64 C65 1.370(4)
C64 H64 0.93
C65 C66 1.384(4)
C65 H65 0.93
C66 H66 0.93

loop_
_geom_torsion_atom_site_label_1
_geom_torsion_atom_site_label_2
_geom_torsion_atom_site_label_3
_geom_torsion_atom_site_label_4
_geom_torsion
C5 N1 C2 N3 -1.3(3)
C11 N1 C2 N3 -178.3(2)
C5 N1 C2 C6 179.5(2)
C11 N1 C2 C6 2.5(4)
N1 C2 N3 C4 0.6(2)
C6 C2 N3 C4 179.9(2)
N1 C2 N3 C21 176.6(2)
C6 C2 N3 C21 -4.1(4)
C2 N3 C4 C5 0.2(3)
C21 N3 C4 C5 -175.9(2)
N3 C4 C5 N1 -1.0(3)
C2 N1 C5 C4 1.4(3)
C11 N1 C5 C4 178.5(2)
C2 N1 C11 C12 -69.9(3)
C5 N1 C11 C12 113.5(3)
N1 C11 C12 P1 -47.4(3)
C31 P1 C12 C11 92.4(2)
C41 P1 C12 C11 -163.97(18)
C2 N3 C21 C22 -105.9(3)
C4 N3 C21 C22 69.5(3)
N3 C21 C22 P2 53.6(3)
C51 P2 C22 C21 167.08(19)
C61 P2 C22 C21 -86.1(2)
C41 P1 C31 C36 -41.0(3)
C12 P1 C31 C36 63.8(3)
C41 P1 C31 C32 141.7(2)
C12 P1 C31 C32 -113.6(2)
C36 C31 C32 C33 -2.4(5)
P1 C31 C32 C33 175.1(3)
C31 C32 C33 C34 2.1(6)
C32 C33 C34 C35 -0.5(8)
C33 C34 C35 C36 -0.7(8)
C32 C31 C36 C35 1.1(5)
P1 C31 C36 C35 -176.2(3)
C34 C35 C36 C31 0.4(7)
C31 P1 C41 C42 98.1(3)
C12 P1 C41 C42 -5.6(3)
C31 P1 C41 C46 -84.8(2)
C12 P1 C41 C46 171.6(2)
C46 C41 C42 C43 0.4(5)
P1 C41 C42 C43 177.5(3)
C41 C42 C43 C44 -0.1(6)
C42 C43 C44 C45 0.1(6)
C43 C44 C45 C46 -0.4(6)
C42 C41 C46 C45 -0.6(5)
P1 C41 C46 C45 -178.0(3)
C44 C45 C46 C41 0.7(6)
C61 P2 C51 C52 14.3(3)
C22 P2 C51 C52 119.7(3)
C61 P2 C51 C56 -171.9(2)
C22 P2 C51 C56 -66.4(2)
C56 C51 C52 C53 0.8(4)
P2 C51 C52 C53 174.6(2)
C51 C52 C53 C54 -0.8(5)
C52 C53 C54 C55 0.5(6)
C53 C54 C55 C56 -0.3(6)
C54 C55 C56 C51 0.4(5)
C52 C51 C56 C55 -0.6(4)
P2 C51 C56 C55 -174.9(3)
C51 P2 C61 C66 55.5(2)
C22 P2 C61 C66 -47.5(2)
C51 P2 C61 C62 -128.88(19)
C22 P2 C61 C62 128.1(2)
C66 C61 C62 C63 2.0(4)
P2 C61 C62 C63 -173.9(2)
C61 C62 C63 C64 -1.3(4)
C62 C63 C64 C65 -0.6(5)
C63 C64 C65 C66 1.8(5)
C64 C65 C66 C61 -1.1(4)
C62 C61 C66 C65 -0.8(4)
P2 C61 C66 C65 174.8(2)
